data_4346491
loop_
_publ_author_name
'M\"akel\"a, Toni'
'Kalenius, Elina'
'Rissanen, Kari'

_publ_section_title
;
 Cooperatively enhanced ion pair binding with a hybrid receptor.
;
_journal_issue 18
_journal_name_full 'Inorganic chemistry'
_journal_page_first 9154
_journal_page_last 9165
_journal_paper_doi 10.1021/acs.inorgchem.5b01577
_journal_volume 54
_journal_year 2015
_chemical_formula_moiety 'C36 H48 K N8 O14, C30 H35.2 K N6 O12.6, C3 H7 N O, C O3'
_chemical_formula_sum 'C70 H90.2 K2 N15 O30.6'
_chemical_formula_weight 1709.57
_space_group_crystal_system monoclinic
_space_group_IT_number 14
_space_group_name_Hall '-P 2yn'
_space_group_name_H-M_alt 'P 1 21/n 1'
_atom_sites_solution_hydrogens mixed
_atom_sites_solution_primary direct
_audit_creation_date 2015-01-22
_audit_creation_method
;
Olex2 1.2
(compiled 2014.06.27 svn.r2953 for OlexSys, GUI svn.r4855)
;
_cell_angle_alpha 90
_cell_angle_beta 103.0744(14)
_cell_angle_gamma 90
_cell_formula_units_Z 4
_cell_length_a 10.28885(14)
_cell_length_b 37.9226(7)
_cell_length_c 21.1223(3)
_cell_measurement_reflns_used 10718
_cell_measurement_temperature 123.00(10)
_cell_measurement_theta_max 73.9130
_cell_measurement_theta_min 4.0920
_cell_volume 8027.9(2)
_computing_cell_refinement
;
CrysAlisPro, Agilent Technologies,
Version 1.171.36.28 (release 01-02-2013 CrysAlis171 .NET)
(compiled Feb  1 2013,16:14:44)
;
_computing_data_collection
;
CrysAlisPro, Agilent Technologies,
Version 1.171.36.28 (release 01-02-2013 CrysAlis171 .NET)
(compiled Feb  1 2013,16:14:44)
;
_computing_data_reduction
;
CrysAlisPro, Agilent Technologies,
Version 1.171.36.28 (release 01-02-2013 CrysAlis171 .NET)
(compiled Feb  1 2013,16:14:44)
;
_computing_molecular_graphics 'Olex2 (Dolomanov et al., 2009)'
_computing_publication_material 'Olex2 (Dolomanov et al., 2009)'
_computing_structure_refinement 'ShelXL (Sheldrick, 2008)'
_computing_structure_solution 'ShelXS (Sheldrick, 2008)'
_diffrn_ambient_temperature 123.00(10)
_diffrn_detector_area_resol_mean 10.3953
_diffrn_measured_fraction_theta_full 0.987
_diffrn_measured_fraction_theta_max 0.987
_diffrn_measurement_details
;
#__ type_ start__ end____ width___ exp.time_
  1 omega  -45.00   -3.00   1.0000    2.0000
omega____ theta____ kappa____ phi______ frames
    -      -42.8209   37.0000 -180.0000 42

#__ type_ start__ end____ width___ exp.time_
  2 omega -113.00  -24.00   1.0000    2.0000
omega____ theta____ kappa____ phi______ frames
    -      -42.8209  -37.0000   30.0000 89

#__ type_ start__ end____ width___ exp.time_
  3 omega   23.00   87.00   1.0000    2.0000
omega____ theta____ kappa____ phi______ frames
    -       42.8209 -125.0000  -90.0000 64

#__ type_ start__ end____ width___ exp.time_
  4 omega   32.00   91.00   1.0000    4.0000
omega____ theta____ kappa____ phi______ frames
    -      106.7406  -30.0000 -150.0000 59

#__ type_ start__ end____ width___ exp.time_
  5 omega   32.00   91.00   1.0000    4.0000
omega____ theta____ kappa____ phi______ frames
    -      106.7406  -30.0000  -30.0000 59

#__ type_ start__ end____ width___ exp.time_
  6 omega   32.00   87.00   1.0000    4.0000
omega____ theta____ kappa____ phi______ frames
    -      106.7406  -30.0000   30.0000 55

#__ type_ start__ end____ width___ exp.time_
  7 omega   83.00  109.00   1.0000    4.0000
omega____ theta____ kappa____ phi______ frames
    -      106.7406  -94.0000 -150.0000 26

#__ type_ start__ end____ width___ exp.time_
  8 omega   37.00   63.00   1.0000    4.0000
omega____ theta____ kappa____ phi______ frames
    -      106.7406  -94.0000 -150.0000 26

#__ type_ start__ end____ width___ exp.time_
  9 omega   39.00  107.00   1.0000    4.0000
omega____ theta____ kappa____ phi______ frames
    -      106.7406  -94.0000  150.0000 68

#__ type_ start__ end____ width___ exp.time_
 10 omega   94.00  169.00   1.0000    4.0000
omega____ theta____ kappa____ phi______ frames
    -      106.7406  125.0000  120.0000 75
;
_diffrn_measurement_device_type 'SuperNova, Dual, Cu at zero, Atlas'
_diffrn_measurement_method '\w scans'
_diffrn_orient_matrix_UB_11 0.0540233000
_diffrn_orient_matrix_UB_12 0.0373615000
_diffrn_orient_matrix_UB_13 -0.0068469000
_diffrn_orient_matrix_UB_21 -0.1387646000
_diffrn_orient_matrix_UB_22 0.0155341000
_diffrn_orient_matrix_UB_23 -0.0009919000
_diffrn_orient_matrix_UB_31 0.0380839000
_diffrn_orient_matrix_UB_32 0.0036371000
_diffrn_orient_matrix_UB_33 0.0745655000
_diffrn_radiation_monochromator mirror
_diffrn_radiation_type CuK\a
_diffrn_radiation_wavelength 1.54184
_diffrn_reflns_av_R_equivalents 0.0319
_diffrn_reflns_av_unetI/netI 0.0399
_diffrn_reflns_Laue_measured_fraction_full 0.967
_diffrn_reflns_Laue_measured_fraction_max 0.987
_diffrn_reflns_limit_h_max 12
_diffrn_reflns_limit_h_min -12
_diffrn_reflns_limit_k_max 45
_diffrn_reflns_limit_k_min -42
_diffrn_reflns_limit_l_max 25
_diffrn_reflns_limit_l_min -16
_diffrn_reflns_number 27060
_diffrn_reflns_point_group_measured_fraction_full 0.967
_diffrn_reflns_point_group_measured_fraction_max 0.987
_diffrn_reflns_theta_full 67.684
_diffrn_reflns_theta_max 66.750
_diffrn_reflns_theta_min 3.169
_diffrn_source 'SuperNova (Cu) X-ray Source'
_exptl_absorpt_coefficient_mu 1.846
_exptl_absorpt_correction_T_max 1.00000
_exptl_absorpt_correction_T_min 0.94262
_exptl_absorpt_correction_type multi-scan
_exptl_absorpt_process_details
;
CrysAlisPro, Agilent Technologies,
Version 1.171.36.28 (release 01-02-2013 CrysAlis171 .NET)
(compiled Feb  1 2013,16:14:44)
Empirical absorption correction using spherical harmonics,
 implemented in SCALE3 ABSPACK scaling algorithm.
;
_exptl_crystal_colour yellow
_exptl_crystal_colour_primary yellow
_exptl_crystal_density_diffrn 1.414
_exptl_crystal_description block
_exptl_crystal_F_000 3592
_exptl_crystal_recrystallization_method 'Crystallized from DMF/MeOH/H2O mixture with added KF'
_exptl_crystal_size_max 0.2
_exptl_crystal_size_mid 0.2
_exptl_crystal_size_min 0.15
_refine_diff_density_max 0.891
_refine_diff_density_min -0.439
_refine_diff_density_rms 0.054
_refine_ls_extinction_method none
_refine_ls_goodness_of_fit_ref 1.027
_refine_ls_hydrogen_treatment mixed
_refine_ls_matrix_type full
_refine_ls_number_parameters 1117
_refine_ls_number_reflns 14054
_refine_ls_number_restraints 6
_refine_ls_restrained_S_all 1.030
_refine_ls_R_factor_all 0.0599
_refine_ls_R_factor_gt 0.0490
_refine_ls_shift/su_max 0.001
_refine_ls_shift/su_mean 0.000
_refine_ls_structure_factor_coef Fsqd
_refine_ls_weighting_details 'w=1/[\s^2^(Fo^2^)+(0.0641P)^2^+4.8818P] where P=(Fo^2^+2Fc^2^)/3'
_refine_ls_weighting_scheme calc
_refine_ls_wR_factor_gt 0.1253
_refine_ls_wR_factor_ref 0.1344
_reflns_Friedel_coverage 0.000
_reflns_number_gt 11653
_reflns_number_total 14054
_reflns_threshold_expression 'I > 2\s(I)'
_cod_data_source_file ic5b01577_si_010.cif
_cod_data_source_block R1-K2CO3
_cod_original_formula_sum 'C70 H90.20 K2 N15 O30.60'
_cod_database_code 4346491
_shelxl_version_number 2013-4
_chemical_oxdiff_formula 'C38 H51 N9 O17 K2'
_shelx_space_group_comment
;
The symmetry employed for this shelxl refinement is uniquely defined
by the following loop, which should always be used as a source of
symmetry information in preference to the above space-group names.
They are only intended as comments.
;
_reflns_odcompleteness_completeness 98.64
_reflns_odcompleteness_iscentric 1
_reflns_odcompleteness_theta 66.97
_olex2_refinement_description
;
1. Fixed Uiso
 At 1.2 times of:
  All C(H) groups, All C(H,H) groups, All C(H,H,H,H) groups, All N(H) groups
 At 1.5 times of:
  All C(H,H,H) groups, All O(H,H) groups
2. Restrained distances
 C23A-C24A = C23C-C24C
 1.51 with sigma of 0.01
 O8C-C22C = O8A-C22A = O8A-C23A = O8C-C23C
 1.42 with sigma of 0.01
3. Uiso/Uaniso restraints and constraints
Uanis(C23A) = Uanis(C24A)
4. Others
 Fixed Sof: K1A(0.6) K1B(0.4) O8A(0.5) O8C(0.5) O18(0.6) H18A(0.6) H18B(0.6)
 H21C(0.6) H21D(0.6) H21E(0.4) H21F(0.4) C22A(0.4) H22E(0.4) H22F(0.4)
 C22C(0.6) H22C(0.6) H22D(0.6) C23A(0.6) H23E(0.6) H23F(0.6) C23C(0.4)
 H23C(0.4) H23D(0.4) C24A(0.4) H24E(0.4) H24F(0.4) C24C(0.6) H24C(0.6) H24D(0.6)
5.a Rotating group:
 O18(H18A,H18B)
5.b Secondary CH2 refined with riding coordinates:
 C21B(H21A,H21B), C22B(H22A,H22B), C23B(H23A,H23B), C24B(H24A,H24B), C25B(H25A,
 H25B), C26B(H26A,H26B), C27B(H27A,H27B), C28B(H28A,H28B), C29B(H29A,H29B),
 C30B(H30A,H30B), C21A(H21C,H21D), C21A(H21E,H21F), C22A(H22E,H22F), C22C(H22C,
 H22D), C23A(H23E,H23F), C23C(H23C,H23D), C24A(H24E,H24F), C24C(H24C,H24D),
 C25A(H25C,H25D), C26A(H26C,H26D), C27A(H27C,H27D), C28A(H28C,H28D), C29A(H29C,
 H29D), C30A(H30C,H30D)
5.c Aromatic/amide H refined with riding coordinates:
 N1B(H1B), N2B(H2B), N3B(H3B), N4B(H4B), C3B(H3BA), C4B(H4BA), C6B(H6B),
 C7B(H7B), C10B(H10B), C11B(H11B), C13B(H13B), C14B(H14B), C17B(H17B),
 C20B(H20B), C32(H32), C35(H35), N2A(H2A), N4A(H4A), C3A(H3AA), C4A(H4AA),
 C6A(H6A), C7A(H7A), C10A(H10A), C11A(H11A), C13A(H13A), C14A(H14A), C17A(H17A),
  C20A(H20A), C38(H38)
5.d Idealised Me refined as rotating group:
 C33(H33A,H33B,H33C), C34(H34A,H34B,H34C), C36(H36A,H36B,H36C), C37(H37A,H37B,
 H37C), C39(H39A,H39B,H39C), C40(H40A,H40B,H40C)
;
_olex2_submission_special_instructions 'No special instructions were received'

loop_
_space_group_symop_operation_xyz
'x, y, z'
'-x+1/2, y+1/2, -z+1/2'
'-x, -y, -z'
'x-1/2, -y-1/2, z-1/2'

loop_
_atom_site_label
_atom_site_type_symbol
_atom_site_fract_x
_atom_site_fract_y
_atom_site_fract_z
_atom_site_U_iso_or_equiv
_atom_site_adp_type
_atom_site_occupancy
_atom_site_site_symmetry_order
_atom_site_calc_flag
_atom_site_refinement_flags_posn
_atom_site_refinement_flags_occupancy
_atom_site_disorder_assembly
_atom_site_disorder_group
K2 K 1.17933(5) 0.74052(2) 0.53028(2) 0.03202(13) Uani 1 1 d . . . .
O1B O 1.14386(19) 0.65979(5) 0.25305(8) 0.0397(4) Uani 1 1 d . . . .
O2B O 1.14573(17) 0.55915(4) 0.48032(8) 0.0356(4) Uani 1 1 d . . . .
O3B O 1.2630(3) 0.68073(7) -0.04702(11) 0.0706(7) Uani 1 1 d . . . .
O4B O 1.2144(2) 0.62849(6) -0.08591(9) 0.0571(6) Uani 1 1 d . . . .
O5B O 1.2881(2) 0.36637(6) 0.48318(12) 0.0564(6) Uani 1 1 d . . . .
O6B O 1.3241(2) 0.39085(6) 0.57843(11) 0.0564(6) Uani 1 1 d . . . .
O7B O 0.99106(16) 0.72094(4) 0.42106(7) 0.0281(3) Uani 1 1 d . . . .
O8B O 1.10878(19) 0.78979(5) 0.43303(8) 0.0376(4) Uani 1 1 d . . . .
O9B O 1.26004(18) 0.80661(5) 0.55892(9) 0.0406(4) Uani 1 1 d . . . .
O10B O 1.40485(17) 0.75148(5) 0.63263(9) 0.0416(4) Uani 1 1 d . . . .
O11B O 1.22158(17) 0.69462(5) 0.63433(8) 0.0351(4) Uani 1 1 d . . . .
O12B O 1.02077(16) 0.68009(4) 0.52319(7) 0.0285(3) Uani 1 1 d . . . .
O16 O 1.3109(2) 0.71112(6) 0.44984(11) 0.0502(5) Uani 1 1 d . . . .
O17 O 0.94684(18) 0.76104(5) 0.56466(9) 0.0396(4) Uani 1 1 d . . . .
N1B N 1.0002(2) 0.61954(5) 0.28070(9) 0.0298(4) Uani 1 1 d . . . .
H1B H 0.9516 0.6013 0.2678 0.036 Uiso 1 1 calc R . . .
N2B N 1.0680(2) 0.61288(5) 0.18581(9) 0.0306(4) Uani 1 1 d . . . .
H2B H 1.0308 0.5925 0.1850 0.037 Uiso 1 1 calc R . . .
N3B N 0.99991(19) 0.57519(5) 0.38606(9) 0.0283(4) Uani 1 1 d . . . .
H3B H 0.9482 0.5671 0.3513 0.034 Uiso 1 1 calc R . . .
N4B N 1.05591(19) 0.51736(5) 0.40350(9) 0.0287(4) Uani 1 1 d . . . .
H4B H 1.0043 0.5146 0.3657 0.034 Uiso 1 1 calc R . . .
N5B N 1.2258(2) 0.65013(7) -0.04238(11) 0.0443(6) Uani 1 1 d . . . .
N6B N 1.2832(2) 0.39173(7) 0.51868(13) 0.0442(6) Uani 1 1 d . . . .
N7 N 1.3456(2) 0.65282(7) 0.43886(14) 0.0506(6) Uani 1 1 d . . . .
N8 N 0.7380(2) 0.74096(6) 0.56125(11) 0.0401(5) Uani 1 1 d . . . .
C1B C 1.0763(2) 0.63303(6) 0.24084(11) 0.0295(5) Uani 1 1 d . . . .
C2B C 1.1149(2) 0.62257(6) 0.13115(11) 0.0293(5) Uani 1 1 d . . . .
C3B C 1.2079(2) 0.64963(7) 0.13126(12) 0.0330(5) Uani 1 1 d . . . .
H3BA H 1.2454 0.6614 0.1697 0.040 Uiso 1 1 calc R . . .
C4B C 1.2435(2) 0.65873(7) 0.07417(12) 0.0360(6) Uani 1 1 d . . . .
H4BA H 1.3029 0.6771 0.0735 0.043 Uiso 1 1 calc R . . .
C5B C 1.1898(3) 0.64014(7) 0.01791(12) 0.0343(5) Uani 1 1 d . . . .
C6B C 1.1031(3) 0.61223(7) 0.01739(12) 0.0356(6) Uani 1 1 d . . . .
H6B H 1.0714 0.5994 -0.0205 0.043 Uiso 1 1 calc R . . .
C7B C 1.0645(3) 0.60373(6) 0.07367(11) 0.0331(5) Uani 1 1 d . . . .
H7B H 1.0046 0.5854 0.0737 0.040 Uiso 1 1 calc R . . .
C8B C 1.0726(2) 0.55145(6) 0.42785(11) 0.0268(5) Uani 1 1 d . . . .
C9B C 1.1153(2) 0.48720(6) 0.43488(11) 0.0273(5) Uani 1 1 d . . . .
C10B C 1.1670(2) 0.48497(7) 0.50201(11) 0.0311(5) Uani 1 1 d . . . .
H10B H 1.1645 0.5045 0.5284 0.037 Uiso 1 1 calc R . . .
C11B C 1.2217(2) 0.45356(7) 0.52886(12) 0.0335(5) Uani 1 1 d . . . .
H11B H 1.2555 0.4518 0.5735 0.040 Uiso 1 1 calc R . . .
C12B C 1.2260(2) 0.42468(7) 0.48923(12) 0.0329(5) Uani 1 1 d . . . .
C13B C 1.1754(2) 0.42615(7) 0.42292(12) 0.0328(5) Uani 1 1 d . . . .
H13B H 1.1781 0.4065 0.3970 0.039 Uiso 1 1 calc R . . .
C14B C 1.1207(2) 0.45745(6) 0.39597(12) 0.0302(5) Uani 1 1 d . . . .
H14B H 1.0868 0.4589 0.3513 0.036 Uiso 1 1 calc R . . .
C15B C 0.9980(2) 0.63422(6) 0.34205(11) 0.0268(5) Uani 1 1 d . . . .
C16B C 1.0026(2) 0.61216(6) 0.39525(11) 0.0268(5) Uani 1 1 d . . . .
C17B C 1.0063(2) 0.62710(6) 0.45642(11) 0.0263(5) Uani 1 1 d . . . .
H17B H 1.0083 0.6125 0.4920 0.032 Uiso 1 1 calc R . . .
C18B C 1.0071(2) 0.66323(6) 0.46442(10) 0.0251(5) Uani 1 1 d . . . .
C19B C 0.9951(2) 0.68537(6) 0.40964(11) 0.0259(5) Uani 1 1 d . . . .
C20B C 0.9901(2) 0.67063(6) 0.34970(11) 0.0271(5) Uani 1 1 d . . . .
H20B H 0.9812 0.6852 0.3136 0.033 Uiso 1 1 calc R . . .
C21B C 0.9918(3) 0.74376(6) 0.36692(11) 0.0332(5) Uani 1 1 d . . . .
H21A H 0.9156 0.7387 0.3317 0.040 Uiso 1 1 calc R . . .
H21B H 1.0724 0.7400 0.3513 0.040 Uiso 1 1 calc R . . .
C22B C 0.9858(3) 0.78124(7) 0.38921(12) 0.0364(6) Uani 1 1 d . . . .
H22A H 0.9708 0.7970 0.3521 0.044 Uiso 1 1 calc R . . .
H22B H 0.9126 0.7840 0.4108 0.044 Uiso 1 1 calc R . . .
C23B C 1.1024(3) 0.82337(7) 0.46346(13) 0.0431(6) Uani 1 1 d . . . .
H23A H 1.0354 0.8228 0.4892 0.052 Uiso 1 1 calc R . . .
H23B H 1.0783 0.8416 0.4307 0.052 Uiso 1 1 calc R . . .
C24B C 1.2365(3) 0.83101(8) 0.50603(14) 0.0474(7) Uani 1 1 d . . . .
H24A H 1.3049 0.8286 0.4814 0.057 Uiso 1 1 calc R . . .
H24B H 1.2390 0.8550 0.5224 0.057 Uiso 1 1 calc R . . .
C25B C 1.3827(3) 0.81245(8) 0.60444(15) 0.0499(7) Uani 1 1 d . . . .
H25A H 1.3843 0.8361 0.6220 0.060 Uiso 1 1 calc R . . .
H25B H 1.4563 0.8102 0.5830 0.060 Uiso 1 1 calc R . . .
C26B C 1.3977(3) 0.78613(8) 0.65827(14) 0.0474(7) Uani 1 1 d . . . .
H26A H 1.4782 0.7911 0.6911 0.057 Uiso 1 1 calc R . . .
H26B H 1.3222 0.7877 0.6785 0.057 Uiso 1 1 calc R . . .
C27B C 1.4216(3) 0.72438(9) 0.68069(14) 0.0458(7) Uani 1 1 d . . . .
H27A H 1.4755 0.7334 0.7211 0.055 Uiso 1 1 calc R . . .
H27B H 1.4696 0.7049 0.6670 0.055 Uiso 1 1 calc R . . .
C28B C 1.2917(3) 0.71095(8) 0.69271(12) 0.0426(6) Uani 1 1 d . . . .
H28A H 1.3083 0.6940 0.7281 0.051 Uiso 1 1 calc R . . .
H28B H 1.2399 0.7303 0.7042 0.051 Uiso 1 1 calc R . . .
C29B C 1.0945(3) 0.68114(7) 0.63868(11) 0.0348(5) Uani 1 1 d . . . .
H29A H 1.0328 0.7004 0.6395 0.042 Uiso 1 1 calc R . . .
H29B H 1.1027 0.6675 0.6782 0.042 Uiso 1 1 calc R . . .
C30B C 1.0441(3) 0.65825(7) 0.58044(11) 0.0335(5) Uani 1 1 d . . . .
H30A H 1.1094 0.6402 0.5777 0.040 Uiso 1 1 calc R . . .
H30B H 0.9619 0.6467 0.5840 0.040 Uiso 1 1 calc R . . .
C32 C 1.3195(3) 0.68505(8) 0.41689(15) 0.0462(7) Uani 1 1 d . . . .
H32 H 1.3064 0.6884 0.3723 0.055 Uiso 1 1 calc R . . .
C33 C 1.3485(3) 0.62364(10) 0.3940(2) 0.0715(11) Uani 1 1 d . . . .
H33A H 1.3308 0.6324 0.3503 0.107 Uiso 1 1 calc GR . . .
H33B H 1.2817 0.6066 0.3979 0.107 Uiso 1 1 calc GR . . .
H33C H 1.4349 0.6127 0.4044 0.107 Uiso 1 1 calc GR . . .
C34 C 1.3674(3) 0.64487(10) 0.50747(19) 0.0646(9) Uani 1 1 d . . . .
H34A H 1.3503 0.6655 0.5305 0.097 Uiso 1 1 calc GR . . .
H34B H 1.4582 0.6375 0.5236 0.097 Uiso 1 1 calc GR . . .
H34C H 1.3083 0.6263 0.5138 0.097 Uiso 1 1 calc GR . . .
C35 C 0.8410(3) 0.74809(7) 0.53552(13) 0.0370(6) Uani 1 1 d . . . .
H35 H 0.8324 0.7428 0.4918 0.044 Uiso 1 1 calc R . . .
C36 C 0.7436(3) 0.74843(9) 0.62912(14) 0.0502(7) Uani 1 1 d . . . .
H36A H 0.7173 0.7278 0.6495 0.075 Uiso 1 1 calc GR . . .
H36B H 0.6842 0.7675 0.6323 0.075 Uiso 1 1 calc GR . . .
H36C H 0.8330 0.7549 0.6505 0.075 Uiso 1 1 calc GR . . .
C37 C 0.6157(4) 0.72584(13) 0.52277(19) 0.0802(13) Uani 1 1 d . . . .
H37A H 0.5424 0.7413 0.5236 0.120 Uiso 1 1 calc GR . . .
H37B H 0.6000 0.7034 0.5406 0.120 Uiso 1 1 calc GR . . .
H37C H 0.6241 0.7228 0.4787 0.120 Uiso 1 1 calc GR . . .
K1A K 0.50261(9) 0.52043(2) -0.23828(4) 0.03130(19) Uani 0.6 1 d . P A 1
K1B K 0.39398(11) 0.50078(3) -0.25740(5) 0.0222(2) Uani 0.4 1 d . P A 2
O1A O 0.97294(16) 0.46060(4) 0.03245(8) 0.0331(4) Uani 1 1 d . . . .
O2A O 0.54382(19) 0.60555(5) 0.06452(8) 0.0404(4) Uani 1 1 d . . . .
O3A O 1.4881(2) 0.35908(6) 0.19541(10) 0.0573(6) Uani 1 1 d . . . .
O4A O 1.4692(2) 0.37181(5) 0.29271(9) 0.0472(5) Uani 1 1 d . . . .
O5A O 0.5935(4) 0.72294(7) 0.35355(11) 0.0919(11) Uani 1 1 d . . . .
O6A O 0.5280(3) 0.74932(5) 0.26184(10) 0.0570(6) Uani 1 1 d . . . .
O7A O 0.58098(16) 0.47863(4) -0.13649(8) 0.0319(4) Uani 1 1 d . . . .
O8A O 0.5700(4) 0.44904(10) -0.26676(16) 0.0359(8) Uani 0.5 1 d D P A 2
O8C O 0.6703(5) 0.46566(10) -0.24451(16) 0.0462(11) Uani 0.5 1 d D P A 1
O9A O 0.5803(2) 0.50851(6) -0.35336(8) 0.0507(5) Uani 1 1 d . . . .
O10A O 0.34550(18) 0.54636(5) -0.36015(8) 0.0363(4) Uani 1 1 d . . . .
O11A O 0.29576(16) 0.56838(4) -0.23922(7) 0.0304(4) Uani 1 1 d . . . .
O12A O 0.42463(15) 0.53133(4) -0.12626(7) 0.0292(3) Uani 1 1 d . . . .
O18 O 0.3261(3) 0.47630(9) -0.31405(15) 0.0433(7) Uani 0.6 1 d . P A 1
H18A H 0.3633 0.4558 -0.3178 0.065 Uiso 0.6 1 d GR P A 1
H18B H 0.2569 0.4728 -0.2971 0.065 Uiso 0.6 1 d GR P A 1
N1A N 0.87052(19) 0.50588(5) 0.07508(10) 0.0278(4) Uani 1 1 d . . . .
N2A N 1.05487(18) 0.47967(5) 0.13696(9) 0.0275(4) Uani 1 1 d . . . .
H2A H 1.0505 0.4965 0.1637 0.033 Uiso 1 1 calc R . . .
N3A N 0.7003(2) 0.56137(5) 0.08816(10) 0.0287(4) Uani 1 1 d . . . .
N4A N 0.6769(2) 0.60010(5) 0.16735(9) 0.0297(4) Uani 1 1 d . . . .
H4A H 0.7316 0.5860 0.1920 0.036 Uiso 1 1 calc R . . .
N5A N 1.4392(2) 0.37640(6) 0.23350(10) 0.0388(5) Uani 1 1 d . . . .
N6A N 0.5691(3) 0.72305(6) 0.29420(11) 0.0444(6) Uani 1 1 d . . . .
C1A C 0.9654(2) 0.48064(6) 0.07683(11) 0.0251(5) Uani 1 1 d . . . .
C2A C 1.1507(2) 0.45380(6) 0.15743(11) 0.0246(4) Uani 1 1 d . . . .
C3A C 1.2059(2) 0.43296(6) 0.11583(11) 0.0293(5) Uani 1 1 d . . . .
H3AA H 1.1783 0.4359 0.0711 0.035 Uiso 1 1 calc R . . .
C4A C 1.3015(2) 0.40791(6) 0.14086(11) 0.0296(5) Uani 1 1 d . . . .
H4AA H 1.3384 0.3940 0.1131 0.035 Uiso 1 1 calc R . . .
C5A C 1.3418(2) 0.40363(6) 0.20732(11) 0.0305(5) Uani 1 1 d . . . .
C6A C 1.2891(3) 0.42415(7) 0.24965(12) 0.0417(6) Uani 1 1 d . . . .
H6A H 1.3167 0.4210 0.2943 0.050 Uiso 1 1 calc R . . .
C7A C 1.1953(3) 0.44932(7) 0.22459(12) 0.0351(6) Uani 1 1 d . . . .
H7A H 1.1610 0.4636 0.2527 0.042 Uiso 1 1 calc R . . .
C8A C 0.6326(2) 0.59019(6) 0.10269(11) 0.0273(5) Uani 1 1 d . . . .
C9A C 0.6411(2) 0.63066(6) 0.19625(11) 0.0277(5) Uani 1 1 d . . . .
C10A C 0.5893(2) 0.66073(7) 0.16108(11) 0.0306(5) Uani 1 1 d . . . .
H10A H 0.5714 0.6605 0.1159 0.037 Uiso 1 1 calc R . . .
C11A C 0.5646(2) 0.69077(7) 0.19327(12) 0.0326(5) Uani 1 1 d . . . .
H11A H 0.5308 0.7109 0.1700 0.039 Uiso 1 1 calc R . . .
C12A C 0.5908(2) 0.69072(7) 0.26062(12) 0.0330(5) Uani 1 1 d . . . .
C13A C 0.6390(3) 0.66116(7) 0.29654(12) 0.0347(5) Uani 1 1 d . . . .
H13A H 0.6548 0.6615 0.3417 0.042 Uiso 1 1 calc R . . .
C14A C 0.6634(2) 0.63113(7) 0.26431(11) 0.0311(5) Uani 1 1 d . . . .
H14A H 0.6949 0.6110 0.2879 0.037 Uiso 1 1 calc R . . .
C15A C 0.7573(2) 0.51271(6) 0.02454(11) 0.0261(5) Uani 1 1 d . . . .
C16A C 0.6723(2) 0.54072(6) 0.03097(11) 0.0252(5) Uani 1 1 d . . . .
C17A C 0.5596(2) 0.54714(6) -0.01908(11) 0.0270(5) Uani 1 1 d . . . .
H17A H 0.5028 0.5657 -0.0152 0.032 Uiso 1 1 calc R . . .
C18A C 0.5320(2) 0.52623(6) -0.07406(11) 0.0262(5) Uani 1 1 d . . . .
C19A C 0.6157(2) 0.49790(6) -0.07985(11) 0.0288(5) Uani 1 1 d . . . .
C20A C 0.7267(2) 0.49154(6) -0.03093(12) 0.0297(5) Uani 1 1 d . . . .
H20A H 0.7823 0.4727 -0.0349 0.036 Uiso 1 1 calc R . . .
C21A C 0.6671(3) 0.44968(6) -0.14346(12) 0.0350(6) Uani 1 1 d . . . .
H21C H 0.7593 0.4574 -0.1346 0.042 Uiso 0.6 1 calc R P B 1
H21D H 0.6592 0.4309 -0.1134 0.042 Uiso 0.6 1 calc R P B 1
H21E H 0.6757 0.4337 -0.1068 0.042 Uiso 0.4 1 calc R P C 2
H21F H 0.7552 0.4585 -0.1444 0.042 Uiso 0.4 1 calc R P C 2
C22A C 0.6058(19) 0.4296(5) -0.2084(7) 0.027(3) Uani 0.4 1 d D P A 2
H22E H 0.6694 0.4117 -0.2144 0.032 Uiso 0.4 1 calc R P A 2
H22F H 0.5266 0.4173 -0.2025 0.032 Uiso 0.4 1 calc R P A 2
C22C C 0.6263(13) 0.4376(3) -0.2084(6) 0.040(3) Uani 0.6 1 d D P A 1
H22C H 0.5303 0.4347 -0.2209 0.048 Uiso 0.6 1 calc R P A 1
H22D H 0.6692 0.4155 -0.2144 0.048 Uiso 0.6 1 calc R P A 1
C23A C 0.6542(7) 0.45484(18) -0.3056(3) 0.0504(15) Uani 0.6 1 d D P A 2
H23E H 0.6471 0.4333 -0.3309 0.061 Uiso 0.6 1 calc R P A 2
H23F H 0.7409 0.4536 -0.2758 0.061 Uiso 0.6 1 calc R P A 2
C23C C 0.7200(11) 0.4613(4) -0.2998(4) 0.080(4) Uani 0.4 1 d D P A 1
H23C H 0.7450 0.4369 -0.3031 0.096 Uiso 0.4 1 calc R P A 1
H23D H 0.7995 0.4756 -0.2960 0.096 Uiso 0.4 1 calc R P A 1
C24A C 0.6743(11) 0.4820(2) -0.3524(5) 0.0504(15) Uani 0.4 1 d D P A 2
H24E H 0.7637 0.4916 -0.3394 0.061 Uiso 0.4 1 calc R P A 2
H24F H 0.6634 0.4717 -0.3953 0.061 Uiso 0.4 1 calc R P A 2
C24C C 0.6199(5) 0.47159(13) -0.3605(2) 0.0319(11) Uani 0.6 1 d D P A 1
H24C H 0.6590 0.4693 -0.3981 0.038 Uiso 0.6 1 calc R P A 1
H24D H 0.5425 0.4563 -0.3668 0.038 Uiso 0.6 1 calc R P A 1
C25A C 0.5013(2) 0.51963(7) -0.41314(11) 0.0335(5) Uani 1 1 d . . . .
H25C H 0.4375 0.5013 -0.4308 0.040 Uiso 1 1 calc R . . .
H25D H 0.5575 0.5237 -0.4436 0.040 Uiso 1 1 calc R . . .
C26A C 0.4287(2) 0.55290(7) -0.40464(11) 0.0321(5) Uani 1 1 d . . . .
H26C H 0.4921 0.5714 -0.3879 0.039 Uiso 1 1 calc R . . .
H26D H 0.3747 0.5605 -0.4462 0.039 Uiso 1 1 calc R . . .
C27A C 0.2633(3) 0.57602(7) -0.35429(12) 0.0349(5) Uani 1 1 d . . . .
H27C H 0.1964 0.5793 -0.3943 0.042 Uiso 1 1 calc R . . .
H27D H 0.3172 0.5972 -0.3461 0.042 Uiso 1 1 calc R . . .
C28A C 0.1967(2) 0.56943(7) -0.29887(11) 0.0333(5) Uani 1 1 d . . . .
H28C H 0.1330 0.5881 -0.2971 0.040 Uiso 1 1 calc R . A .
H28D H 0.1488 0.5472 -0.3054 0.040 Uiso 1 1 calc R . A .
C29A C 0.2363(2) 0.56258(7) -0.18543(11) 0.0297(5) Uani 1 1 d . . . .
H29C H 0.1883 0.5404 -0.1909 0.036 Uiso 1 1 calc R . A .
H29D H 0.1733 0.5813 -0.1832 0.036 Uiso 1 1 calc R . A .
C30A C 0.3434(2) 0.56178(6) -0.12359(11) 0.0291(5) Uani 1 1 d . . . .
H30C H 0.3971 0.5830 -0.1198 0.035 Uiso 1 1 calc R . . .
H30D H 0.3035 0.5604 -0.0862 0.035 Uiso 1 1 calc R . . .
H3A H 0.756(3) 0.5546(8) 0.1172(15) 0.037(8) Uiso 1 1 d . . . .
H1A H 0.888(3) 0.5184(8) 0.1093(15) 0.040(8) Uiso 1 1 d . . . .
O19 O 0.9012(3) 0.63205(8) -0.30234(15) 0.0888(10) Uani 1 1 d . . . .
N9 N 0.8602(3) 0.66889(7) -0.22406(12) 0.0520(6) Uani 1 1 d . . . .
C38 C 0.8301(4) 0.65580(12) -0.28357(19) 0.0720(11) Uani 1 1 d . . . .
H38 H 0.7548 0.6641 -0.3128 0.086 Uiso 1 1 calc R . . .
C39 C 0.9748(4) 0.65892(14) -0.1791(2) 0.0875(13) Uani 1 1 d . . . .
H39A H 1.0124 0.6384 -0.1946 0.131 Uiso 1 1 calc GR . . .
H39B H 0.9527 0.6537 -0.1383 0.131 Uiso 1 1 calc GR . . .
H39C H 1.0384 0.6778 -0.1733 0.131 Uiso 1 1 calc GR . . .
C40 C 0.7759(4) 0.69633(11) -0.2044(2) 0.0787(12) Uani 1 1 d . . . .
H40A H 0.8263 0.7177 -0.1947 0.118 Uiso 1 1 calc GR . . .
H40B H 0.7470 0.6886 -0.1665 0.118 Uiso 1 1 calc GR . . .
H40C H 0.6994 0.7005 -0.2392 0.118 Uiso 1 1 calc GR . . .
O13 O 0.94106(18) 0.54641(5) 0.18413(9) 0.0393(4) Uani 1 1 d . . D 1
O14 O 0.8405(2) 0.55577(5) 0.26485(8) 0.0456(5) Uani 1 1 d . . D 1
O15 O 0.9718(2) 0.50844(5) 0.26656(9) 0.0494(5) Uani 1 1 d . . D 1
C31 C 0.9165(3) 0.53596(6) 0.23890(11) 0.0391(6) Uani 1 1 d . . D 1

loop_
_atom_site_aniso_label
_atom_site_aniso_U_11
_atom_site_aniso_U_22
_atom_site_aniso_U_33
_atom_site_aniso_U_23
_atom_site_aniso_U_13
_atom_site_aniso_U_12
K2 0.0315(3) 0.0315(3) 0.0330(3) -0.0042(2) 0.0072(2) -0.0060(2)
O1B 0.0491(11) 0.0378(10) 0.0367(9) -0.0114(8) 0.0191(8) -0.0096(9)
O2B 0.0347(9) 0.0301(9) 0.0354(9) -0.0056(7) -0.0058(7) 0.0010(7)
O3B 0.0892(18) 0.0818(18) 0.0475(12) -0.0058(12) 0.0295(12) -0.0388(15)
O4B 0.0811(16) 0.0586(14) 0.0371(10) -0.0050(10) 0.0244(10) 0.0190(12)
O5B 0.0472(12) 0.0348(11) 0.0867(16) 0.0115(11) 0.0142(11) 0.0122(9)
O6B 0.0381(11) 0.0622(14) 0.0639(14) 0.0323(11) 0.0005(10) 0.0054(10)
O7B 0.0362(9) 0.0232(8) 0.0267(8) -0.0026(6) 0.0112(7) -0.0010(7)
O8B 0.0502(11) 0.0293(9) 0.0368(9) -0.0060(7) 0.0170(8) -0.0072(8)
O9B 0.0390(10) 0.0402(10) 0.0447(10) -0.0095(8) 0.0137(8) -0.0156(8)
O10B 0.0318(9) 0.0503(11) 0.0427(10) -0.0130(9) 0.0081(8) -0.0063(8)
O11B 0.0316(9) 0.0446(10) 0.0284(8) -0.0062(7) 0.0054(7) -0.0035(8)
O12B 0.0356(9) 0.0266(8) 0.0239(7) -0.0023(6) 0.0082(6) -0.0024(7)
O16 0.0405(11) 0.0468(12) 0.0660(13) -0.0145(10) 0.0179(9) -0.0028(9)
O17 0.0341(10) 0.0415(11) 0.0468(10) -0.0113(8) 0.0165(8) -0.0072(8)
N1B 0.0333(10) 0.0289(10) 0.0277(9) -0.0063(8) 0.0079(8) -0.0008(8)
N2B 0.0355(11) 0.0270(10) 0.0297(10) -0.0053(8) 0.0084(8) 0.0024(8)
N3B 0.0292(10) 0.0247(10) 0.0275(9) -0.0048(8) -0.0007(8) 0.0023(8)
N4B 0.0287(10) 0.0253(10) 0.0277(9) -0.0038(8) -0.0029(8) 0.0029(8)
N5B 0.0416(13) 0.0579(16) 0.0358(12) -0.0034(11) 0.0138(10) 0.0054(11)
N6B 0.0257(11) 0.0412(14) 0.0655(16) 0.0184(12) 0.0098(11) 0.0026(10)
N7 0.0325(12) 0.0453(15) 0.0738(17) -0.0133(13) 0.0114(12) 0.0018(10)
N8 0.0334(11) 0.0477(14) 0.0416(12) -0.0113(10) 0.0136(9) -0.0084(10)
C1B 0.0305(12) 0.0297(12) 0.0285(11) -0.0033(9) 0.0071(9) 0.0048(10)
C2B 0.0303(12) 0.0293(12) 0.0281(11) -0.0024(9) 0.0064(9) 0.0099(10)
C3B 0.0289(12) 0.0397(14) 0.0303(12) -0.0076(10) 0.0065(10) 0.0009(10)
C4B 0.0298(12) 0.0431(15) 0.0364(13) -0.0035(11) 0.0101(10) 0.0012(11)
C5B 0.0350(13) 0.0394(14) 0.0304(12) -0.0014(10) 0.0115(10) 0.0084(11)
C6B 0.0446(14) 0.0322(13) 0.0293(12) -0.0066(10) 0.0070(11) 0.0092(11)
C7B 0.0418(14) 0.0250(12) 0.0320(12) -0.0049(9) 0.0077(10) 0.0046(10)
C8B 0.0241(11) 0.0265(12) 0.0290(11) -0.0021(9) 0.0045(9) 0.0002(9)
C9B 0.0219(11) 0.0273(12) 0.0316(12) -0.0006(9) 0.0035(9) -0.0005(9)
C10B 0.0278(12) 0.0332(13) 0.0310(12) 0.0003(10) 0.0035(10) -0.0011(10)
C11B 0.0239(11) 0.0397(14) 0.0351(13) 0.0084(11) 0.0031(10) -0.0038(10)
C12B 0.0213(11) 0.0314(13) 0.0452(14) 0.0104(11) 0.0058(10) 0.0025(9)
C13B 0.0269(12) 0.0275(12) 0.0444(14) -0.0009(10) 0.0091(10) -0.0003(9)
C14B 0.0298(12) 0.0277(12) 0.0318(12) -0.0008(9) 0.0043(9) -0.0006(9)
C15B 0.0249(11) 0.0286(12) 0.0274(11) -0.0052(9) 0.0073(9) 0.0010(9)
C16B 0.0227(11) 0.0271(12) 0.0295(11) -0.0027(9) 0.0038(9) 0.0014(9)
C17B 0.0232(11) 0.0283(12) 0.0276(11) -0.0002(9) 0.0063(9) -0.0009(9)
C18B 0.0199(10) 0.0295(12) 0.0260(11) -0.0043(9) 0.0058(8) -0.0011(9)
C19B 0.0231(11) 0.0246(11) 0.0307(11) -0.0031(9) 0.0078(9) -0.0014(9)
C20B 0.0266(11) 0.0291(12) 0.0265(11) 0.0000(9) 0.0078(9) 0.0012(9)
C21B 0.0451(14) 0.0276(13) 0.0283(12) 0.0005(9) 0.0110(10) -0.0010(10)
C22B 0.0505(15) 0.0266(13) 0.0329(12) -0.0006(10) 0.0112(11) -0.0017(11)
C23B 0.0685(19) 0.0235(13) 0.0402(14) -0.0046(11) 0.0186(13) -0.0077(12)
C24B 0.0661(19) 0.0331(14) 0.0486(16) -0.0083(12) 0.0246(14) -0.0197(13)
C25B 0.0369(15) 0.0507(18) 0.0629(18) -0.0207(15) 0.0129(13) -0.0171(13)
C26B 0.0351(14) 0.0569(18) 0.0484(16) -0.0216(14) 0.0057(12) -0.0080(13)
C27B 0.0323(14) 0.0600(19) 0.0409(15) -0.0102(13) -0.0005(11) -0.0010(13)
C28B 0.0392(14) 0.0552(17) 0.0301(13) -0.0082(12) 0.0010(11) -0.0026(13)
C29B 0.0383(14) 0.0396(14) 0.0269(12) 0.0004(10) 0.0080(10) -0.0042(11)
C30B 0.0414(14) 0.0322(13) 0.0268(12) 0.0009(10) 0.0077(10) -0.0042(11)
C32 0.0288(13) 0.0529(18) 0.0584(17) -0.0133(14) 0.0130(12) -0.0019(12)
C33 0.0395(17) 0.055(2) 0.118(3) -0.037(2) 0.0121(18) 0.0059(15)
C34 0.0412(17) 0.057(2) 0.094(3) 0.0083(19) 0.0132(17) 0.0029(15)
C35 0.0371(14) 0.0391(14) 0.0365(13) -0.0074(11) 0.0123(11) -0.0005(11)
C36 0.0471(17) 0.064(2) 0.0444(16) -0.0023(14) 0.0207(13) -0.0080(15)
C37 0.049(2) 0.121(4) 0.075(2) -0.045(2) 0.0214(18) -0.030(2)
K1A 0.0360(4) 0.0291(4) 0.0283(4) 0.0009(3) 0.0062(3) 0.0034(3)
K1B 0.0244(6) 0.0218(5) 0.0207(5) -0.0008(4) 0.0057(4) 0.0031(4)
O1A 0.0331(9) 0.0326(9) 0.0308(8) -0.0047(7) 0.0016(7) 0.0098(7)
O2A 0.0460(10) 0.0355(10) 0.0338(9) -0.0028(7) -0.0034(8) 0.0175(8)
O3A 0.0667(14) 0.0443(12) 0.0511(12) -0.0107(10) -0.0077(10) 0.0297(11)
O4A 0.0498(11) 0.0421(11) 0.0402(11) 0.0053(8) -0.0098(9) 0.0099(9)
O5A 0.181(3) 0.0539(15) 0.0392(13) -0.0082(11) 0.0204(16) 0.0390(18)
O6A 0.0863(16) 0.0335(11) 0.0515(12) -0.0017(9) 0.0165(11) 0.0171(11)
O7A 0.0294(8) 0.0259(8) 0.0359(9) -0.0061(7) -0.0021(7) 0.0074(7)
O8A 0.0349(19) 0.041(2) 0.0329(18) -0.0036(15) 0.0105(15) 0.0030(16)
O8C 0.084(3) 0.038(2) 0.0208(16) 0.0045(15) 0.0189(18) 0.036(2)
O9A 0.0726(14) 0.0518(12) 0.0269(9) 0.0053(8) 0.0094(9) 0.0297(11)
O10A 0.0453(10) 0.0322(9) 0.0341(9) 0.0046(7) 0.0148(8) 0.0052(8)
O11A 0.0270(8) 0.0346(9) 0.0278(8) 0.0017(7) 0.0023(6) 0.0033(7)
O12A 0.0263(8) 0.0286(8) 0.0303(8) -0.0008(7) 0.0010(6) 0.0089(7)
O18 0.0377(16) 0.0404(18) 0.0519(18) -0.0016(14) 0.0100(14) -0.0043(14)
N1A 0.0247(10) 0.0251(10) 0.0306(10) -0.0039(8) -0.0002(8) 0.0044(8)
N2A 0.0250(9) 0.0266(10) 0.0294(10) -0.0037(8) 0.0032(8) 0.0062(8)
N3A 0.0277(10) 0.0294(11) 0.0271(10) 0.0010(8) 0.0021(9) 0.0082(8)
N4A 0.0318(10) 0.0290(10) 0.0279(10) 0.0012(8) 0.0061(8) 0.0106(8)
N5A 0.0421(12) 0.0276(11) 0.0391(12) -0.0023(9) -0.0067(10) 0.0092(9)
N6A 0.0600(15) 0.0350(13) 0.0398(13) -0.0058(10) 0.0146(11) 0.0074(11)
C1A 0.0218(10) 0.0224(11) 0.0313(11) 0.0008(9) 0.0062(9) 0.0004(8)
C2A 0.0200(10) 0.0214(11) 0.0307(11) 0.0006(9) 0.0026(9) -0.0015(8)
C3A 0.0292(12) 0.0320(12) 0.0269(11) 0.0039(9) 0.0070(9) 0.0066(10)
C4A 0.0293(12) 0.0271(12) 0.0320(12) -0.0017(9) 0.0062(9) 0.0033(9)
C5A 0.0294(12) 0.0226(11) 0.0346(12) -0.0012(9) -0.0032(10) 0.0033(9)
C6A 0.0504(16) 0.0405(15) 0.0271(12) -0.0049(11) -0.0057(11) 0.0126(12)
C7A 0.0396(14) 0.0335(13) 0.0291(12) -0.0075(10) 0.0013(10) 0.0079(11)
C8A 0.0270(11) 0.0271(12) 0.0284(11) 0.0015(9) 0.0074(9) 0.0038(9)
C9A 0.0242(11) 0.0300(12) 0.0294(11) 0.0003(9) 0.0069(9) 0.0052(9)
C10A 0.0319(12) 0.0327(13) 0.0274(11) 0.0019(9) 0.0075(9) 0.0076(10)
C11A 0.0339(13) 0.0312(13) 0.0334(12) 0.0032(10) 0.0088(10) 0.0053(10)
C12A 0.0342(13) 0.0290(13) 0.0375(13) -0.0035(10) 0.0118(10) 0.0037(10)
C13A 0.0396(14) 0.0360(14) 0.0286(12) -0.0004(10) 0.0084(10) 0.0044(11)
C14A 0.0324(12) 0.0314(13) 0.0285(11) 0.0024(10) 0.0051(10) 0.0068(10)
C15A 0.0232(11) 0.0219(11) 0.0327(12) 0.0023(9) 0.0051(9) 0.0022(9)
C16A 0.0256(11) 0.0215(11) 0.0292(11) 0.0017(9) 0.0073(9) 0.0004(9)
C17A 0.0252(11) 0.0243(11) 0.0324(12) 0.0029(9) 0.0085(9) 0.0047(9)
C18A 0.0221(11) 0.0257(11) 0.0298(11) 0.0030(9) 0.0038(9) 0.0026(9)
C19A 0.0268(11) 0.0235(11) 0.0345(12) -0.0016(9) 0.0033(9) 0.0011(9)
C20A 0.0259(11) 0.0227(11) 0.0383(13) -0.0032(9) 0.0029(10) 0.0034(9)
C21A 0.0333(13) 0.0255(12) 0.0416(14) -0.0068(10) -0.0010(11) 0.0080(10)
C22A 0.023(4) 0.034(8) 0.024(4) -0.008(4) 0.010(3) -0.007(4)
C22C 0.042(6) 0.034(6) 0.037(4) -0.008(3) -0.005(3) 0.016(4)
C23A 0.072(4) 0.036(3) 0.057(3) 0.011(2) 0.045(3) 0.021(3)
C23C 0.097(10) 0.076(9) 0.050(6) 0.004(5) -0.020(6) 0.042(8)
C24A 0.072(4) 0.036(3) 0.057(3) 0.011(2) 0.045(3) 0.021(3)
C24C 0.042(3) 0.025(2) 0.037(2) 0.0020(18) 0.026(2) -0.0011(18)
C25A 0.0339(13) 0.0398(14) 0.0268(11) -0.0021(10) 0.0069(10) -0.0054(11)
C26A 0.0332(12) 0.0384(14) 0.0227(11) 0.0047(9) 0.0024(9) -0.0015(10)
C27A 0.0379(13) 0.0323(13) 0.0319(12) 0.0019(10) 0.0027(10) 0.0056(11)
C28A 0.0324(13) 0.0353(13) 0.0288(12) -0.0016(10) -0.0005(10) 0.0052(10)
C29A 0.0262(11) 0.0322(13) 0.0300(12) -0.0032(9) 0.0049(9) 0.0061(9)
C30A 0.0265(11) 0.0292(12) 0.0306(12) -0.0006(9) 0.0044(9) 0.0085(9)
O19 0.114(2) 0.0776(19) 0.098(2) -0.0353(16) 0.0722(19) -0.0377(17)
N9 0.0490(14) 0.0580(16) 0.0508(14) -0.0024(12) 0.0149(12) 0.0001(12)
C38 0.073(2) 0.085(3) 0.062(2) 0.000(2) 0.0249(19) -0.020(2)
C39 0.076(3) 0.106(4) 0.076(3) 0.012(2) 0.007(2) 0.019(3)
C40 0.081(3) 0.071(3) 0.095(3) 0.011(2) 0.043(2) 0.017(2)
O13 0.0420(10) 0.0311(9) 0.0379(10) -0.0090(7) -0.0054(8) 0.0032(8)
O14 0.0642(13) 0.0337(10) 0.0317(9) -0.0064(7) -0.0039(8) 0.0193(9)
O15 0.0674(13) 0.0276(9) 0.0411(10) -0.0071(8) -0.0130(9) 0.0199(9)
C31 0.0566(16) 0.0242(12) 0.0248(12) -0.0092(10) -0.0156(11) 0.0130(11)

loop_
_atom_type_symbol
_atom_type_description
_atom_type_scat_dispersion_real
_atom_type_scat_dispersion_imag
_atom_type_scat_source
C C 0.0181 0.0091 'International Tables Vol C Tables 4.2.6.8 and 6.1.1.4'
H H 0.0000 0.0000 'International Tables Vol C Tables 4.2.6.8 and 6.1.1.4'
K K 0.3868 1.0657 'International Tables Vol C Tables 4.2.6.8 and 6.1.1.4'
N N 0.0311 0.0180 'International Tables Vol C Tables 4.2.6.8 and 6.1.1.4'
O O 0.0492 0.0322 'International Tables Vol C Tables 4.2.6.8 and 6.1.1.4'

loop_
_geom_angle_atom_site_label_1
_geom_angle_atom_site_label_2
_geom_angle_atom_site_label_3
_geom_angle
_geom_angle_site_symmetry_1
_geom_angle_site_symmetry_3
O7B K2 O10B 168.81(5) . .
O7B K2 O11B 116.79(5) . .
O7B K2 O12B 56.21(5) . .
O7B K2 O17 79.03(5) . .
O7B K2 C19B 21.36(5) . .
O7B K2 C23B 81.42(6) . .
O7B K2 C29B 98.26(5) . .
O7B K2 C35 62.33(5) . .
O8B K2 O7B 62.70(5) . .
O8B K2 O10B 120.31(6) . .
O8B K2 O11B 172.20(6) . .
O8B K2 O12B 117.68(5) . .
O8B K2 O17 84.67(6) . .
O8B K2 C19B 81.63(5) . .
O8B K2 C23B 23.29(5) . .
O8B K2 C29B 150.77(6) . .
O8B K2 C35 82.66(6) . .
O9B K2 O7B 124.52(6) . .
O9B K2 O8B 63.06(6) . .
O9B K2 O10B 61.82(6) . .
O9B K2 O11B 115.29(6) . .
O9B K2 O12B 158.45(5) . .
O9B K2 O17 85.38(6) . .
O9B K2 C19B 144.65(6) . .
O9B K2 C23B 43.13(6) . .
O9B K2 C29B 125.00(6) . .
O9B K2 C35 100.12(6) . .
O10B K2 C19B 149.43(6) . .
O10B K2 C23B 104.55(7) . .
O10B K2 C29B 82.86(6) . .
O10B K2 C35 127.71(6) . .
O11B K2 O10B 61.87(6) . .
O11B K2 O12B 60.71(5) . .
O11B K2 O17 87.60(6) . .
O11B K2 C19B 99.47(5) . .
O11B K2 C23B 151.33(6) . .
O11B K2 C29B 23.18(6) . .
O11B K2 C35 90.29(6) . .
O12B K2 O10B 122.02(6) . .
O12B K2 C19B 42.18(5) . .
O12B K2 C23B 130.16(6) . .
O12B K2 C29B 43.20(5) . .
O12B K2 C35 59.97(6) . .
O16 K2 O7B 73.38(6) . .
O16 K2 O8B 83.89(6) . .
O16 K2 O9B 111.31(6) . .
O16 K2 O10B 95.88(6) . .
O16 K2 O11B 103.55(6) . .
O16 K2 O12B 89.85(6) . .
O16 K2 O17 152.39(6) . .
O16 K2 C19B 63.44(6) . .
O16 K2 C23B 102.92(7) . .
O16 K2 C29B 113.13(7) . .
O16 K2 C35 135.06(6) . .
O17 K2 O10B 111.58(6) . .
O17 K2 O12B 73.49(5) . .
O17 K2 C19B 90.06(5) . .
O17 K2 C23B 73.74(7) . .
O17 K2 C29B 69.30(6) . .
O17 K2 C35 17.81(6) . .
C19B K2 C35 72.26(6) . .
C23B K2 C19B 102.07(6) . .
C23B K2 C35 78.60(7) . .
C29B K2 C19B 85.23(6) . .
C29B K2 C23B 142.33(7) . .
C29B K2 C35 68.46(6) . .
C19B O7B K2 111.60(13) . .
C19B O7B C21B 116.53(17) . .
C21B O7B K2 112.01(13) . .
C22B O8B K2 112.07(14) . .
C22B O8B C23B 111.7(2) . .
C23B O8B K2 107.43(14) . .
C24B O9B K2 116.24(15) . .
C25B O9B K2 118.92(17) . .
C25B O9B C24B 113.3(2) . .
C26B O10B K2 108.77(15) . .
C27B O10B K2 112.64(15) . .
C27B O10B C26B 113.6(2) . .
C28B O11B K2 111.93(16) . .
C28B O11B C29B 113.15(19) . .
C29B O11B K2 107.20(13) . .
C18B O12B K2 111.63(12) . .
C18B O12B C30B 117.01(18) . .
C30B O12B K2 116.21(13) . .
C32 O16 K2 144.97(19) . .
C35 O17 K2 118.59(16) . .
C1B N1B C15B 123.0(2) . .
C1B N2B C2B 125.8(2) . .
C8B N3B C16B 125.17(19) . .
C8B N4B C9B 125.79(19) . .
O3B N5B C5B 117.4(2) . .
O4B N5B O3B 123.6(2) . .
O4B N5B C5B 119.0(3) . .
O5B N6B O6B 123.4(2) . .
O5B N6B C12B 118.6(2) . .
O6B N6B C12B 118.0(3) . .
C32 N7 C33 120.5(3) . .
C32 N7 C34 121.4(3) . .
C34 N7 C33 118.0(3) . .
C35 N8 C36 120.7(2) . .
C35 N8 C37 121.6(2) . .
C36 N8 C37 117.8(2) . .
O1B C1B N1B 123.8(2) . .
O1B C1B N2B 124.1(2) . .
N1B C1B N2B 112.1(2) . .
N2B C2B C3B 123.6(2) . .
N2B C2B C7B 116.9(2) . .
C3B C2B C7B 119.5(2) . .
C4B C3B C2B 119.8(2) . .
C3B C4B C5B 119.3(2) . .
C4B C5B N5B 119.2(2) . .
C6B C5B N5B 119.0(2) . .
C6B C5B C4B 121.9(2) . .
C7B C6B C5B 119.0(2) . .
C6B C7B C2B 120.4(2) . .
O2B C8B N3B 124.3(2) . .
O2B C8B N4B 123.8(2) . .
N3B C8B N4B 111.86(19) . .
N4B C9B C10B 123.9(2) . .
N4B C9B C14B 116.9(2) . .
C10B C9B C14B 119.2(2) . .
C11B C10B C9B 119.6(2) . .
C10B C11B C12B 119.9(2) . .
C11B C12B N6B 119.0(2) . .
C13B C12B N6B 119.4(2) . .
C13B C12B C11B 121.6(2) . .
C14B C13B C12B 118.6(2) . .
C13B C14B C9B 121.1(2) . .
C16B C15B N1B 119.8(2) . .
C16B C15B C20B 119.6(2) . .
C20B C15B N1B 120.6(2) . .
C15B C16B N3B 119.2(2) . .
C15B C16B C17B 119.3(2) . .
C17B C16B N3B 121.5(2) . .
C18B C17B C16B 120.8(2) . .
O12B C18B C17B 124.7(2) . .
O12B C18B C19B 115.8(2) . .
C17B C18B C19B 119.5(2) . .
O7B C19B K2 47.03(10) . .
O7B C19B C18B 116.17(19) . .
O7B C19B C20B 124.4(2) . .
C18B C19B K2 80.00(13) . .
C20B C19B K2 144.50(15) . .
C20B C19B C18B 119.4(2) . .
C19B C20B C15B 121.2(2) . .
O7B C21B C22B 108.21(19) . .
O8B C22B C21B 109.0(2) . .
O8B C23B K2 49.28(11) . .
O8B C23B C24B 108.2(2) . .
C24B C23B K2 80.55(16) . .
O9B C24B K2 42.53(11) . .
O9B C24B C23B 108.4(2) . .
C23B C24B K2 74.82(15) . .
O9B C25B C26B 109.5(2) . .
O10B C26B C25B 109.3(2) . .
O10B C27B C28B 113.3(2) . .
O11B C28B C27B 107.3(2) . .
O11B C29B K2 49.61(11) . .
O11B C29B C30B 107.8(2) . .
C30B C29B K2 85.76(14) . .
O12B C30B C29B 108.5(2) . .
O16 C32 N7 125.9(3) . .
O17 C35 K2 43.61(12) . .
O17 C35 N8 125.3(2) . .
N8 C35 K2 152.3(2) . .
O7A K1A O8C 60.15(8) . .
O7A K1A O9A 121.43(6) . .
O7A K1A O10A 159.30(6) . .
O7A K1A O11A 119.14(6) . .
O7A K1A O12A 58.35(5) . .
O7A K1A O18 98.64(8) . .
O7A K1A C5A 108.54(6) . 3_765
O7A K1A C6A 112.73(7) . 3_765
O7A K1A C7A 91.69(6) . 3_765
O7A K1A C19A 22.27(5) . .
O7A K1A C22C 42.4(2) . .
O8C K1A O9A 61.32(8) . .
O8C K1A O10A 116.76(8) . .
O8C K1A O11A 170.26(11) . .
O8C K1A C5A 113.12(11) . 3_765
O8C K1A C6A 93.31(11) . 3_765
O8C K1A C7A 70.81(11) . 3_765
O8C K1A C19A 77.05(8) . .
O8C K1A C22C 24.2(2) . .
O9A K1A O10A 59.06(5) . .
O9A K1A O11A 118.12(6) . .
O9A K1A C5A 95.38(7) . 3_765
O9A K1A C6A 72.25(7) . 3_765
O9A K1A C7A 71.12(7) . 3_765
O9A K1A C19A 136.35(6) . .
O9A K1A C22C 80.9(2) . .
O10A K1A C5A 91.62(6) . 3_765
O10A K1A C6A 87.52(6) . 3_765
O10A K1A C7A 106.82(6) . 3_765
O10A K1A C19A 164.45(6) . .
O10A K1A C22C 126.3(2) . .
O11A K1A O10A 60.00(5) . .
O11A K1A C5A 76.54(6) . 3_765
O11A K1A C6A 95.65(7) . 3_765
O11A K1A C7A 118.69(6) . 3_765
O11A K1A C19A 105.15(6) . .
O11A K1A C22C 148.9(2) . .
O12A K1A O8C 118.49(8) . .
O12A K1A O9A 179.25(7) . .
O12A K1A O10A 120.85(6) . .
O12A K1A O11A 61.93(5) . .
O12A K1A O18 108.67(8) . .
O12A K1A C5A 85.37(6) . 3_765
O12A K1A C6A 108.50(7) . 3_765
O12A K1A C7A 109.55(6) . 3_765
O12A K1A C19A 43.71(5) . .
O12A K1A C22C 98.7(2) . .
O18 K1A O8C 81.24(12) . .
O18 K1A O9A 70.60(9) . .
O18 K1A O10A 61.20(8) . .
O18 K1A O11A 89.43(8) . .
O18 K1A C5A 152.79(8) . 3_765
O18 K1A C6A 140.18(9) . 3_765
O18 K1A C7A 140.07(9) . 3_765
O18 K1A C19A 117.47(8) . .
O18 K1A C22C 73.2(2) . .
C5A K1A C19A 88.94(6) 3_765 .
C5A K1A C22C 128.9(2) 3_765 .
C6A K1A C5A 24.89(7) 3_765 3_765
C6A K1A C7A 24.87(7) 3_765 3_765
C6A K1A C19A 99.25(6) 3_765 .
C6A K1A C22C 114.3(2) 3_765 .
C7A K1A C5A 42.57(6) 3_765 3_765
C7A K1A C19A 83.91(6) 3_765 .
C7A K1A C22C 89.9(2) 3_765 .
C22C K1A C19A 63.4(2) . .
O7A K1B O9A 102.37(6) . .
O7A K1B O12A 52.37(5) . .
O7A K1B C22A 43.9(3) . .
O7A K1B C23A 73.77(12) . .
O7A K1B C28A 134.16(6) . .
O7A K1B C29A 95.33(6) . .
O8A K1B O7A 62.67(8) . .
O8A K1B O9A 59.90(8) . .
O8A K1B O10A 113.93(9) . .
O8A K1B O11A 159.56(10) . .
O8A K1B O12A 114.93(9) . .
O8A K1B C22A 22.2(3) . .
O8A K1B C23A 19.64(11) . .
O8A K1B C28A 159.23(9) . .
O8A K1B C29A 158.00(9) . .
O9A K1B C22A 80.2(3) . .
O9A K1B C23A 40.34(10) . .
O9A K1B C28A 100.73(6) . .
O9A K1B C29A 130.92(7) . .
O10A K1B O7A 146.53(7) . .
O10A K1B O9A 56.61(5) . .
O10A K1B O11A 61.64(5) . .
O10A K1B O12A 117.30(6) . .
O10A K1B C22A 135.9(3) . .
O10A K1B C23A 95.59(11) . .
O10A K1B C28A 45.41(6) . .
O10A K1B C29A 84.21(6) . .
O11A K1B O7A 108.98(6) . .
O11A K1B O9A 107.28(6) . .
O11A K1B O12A 58.66(5) . .
O11A K1B C22A 152.5(3) . .
O11A K1B C23A 143.90(11) . .
O11A K1B C28A 25.56(5) . .
O11A K1B C29A 24.24(5) . .
O12A K1B O9A 128.69(6) . .
O12A K1B C22A 95.7(3) . .
O12A K1B C23A 122.46(13) . .
O12A K1B C28A 82.41(6) . .
O12A K1B C29A 43.14(5) . .
C22A K1B C23A 40.3(3) . .
C28A K1B C22A 178.1(3) . .
C28A K1B C23A 140.78(11) . .
C28A K1B C29A 41.10(6) . .
C29A K1B C22A 137.1(3) . .
C29A K1B C23A 159.85(13) . .
C19A O7A K1A 111.05(13) . .
C19A O7A K1B 126.20(13) . .
C19A O7A C21A 116.65(17) . .
C21A O7A K1A 117.09(14) . .
C21A O7A K1B 115.13(13) . .
C22A O8A K1B 111.2(10) . .
C23A O8A K1B 117.5(4) . .
C23A O8A C22A 122.9(9) . .
C22C O8C K1A 105.0(7) . .
C23C O8C K1A 119.3(5) . .
C23C O8C C22C 125.4(10) . .
C24A O9A K1B 116.8(3) . .
C24A O9A C25A 119.3(4) . .
C24C O9A K1A 112.8(2) . .
C25A O9A K1A 121.28(15) . .
C25A O9A K1B 107.41(15) . .
C25A O9A C24C 108.1(2) . .
C26A O10A K1A 110.37(13) . .
C26A O10A K1B 127.14(14) . .
C26A O10A C27A 112.01(19) . .
C27A O10A K1A 114.46(13) . .
C27A O10A K1B 115.76(13) . .
C28A O11A K1A 114.45(13) . .
C28A O11A K1B 96.40(13) . .
C29A O11A K1A 110.94(13) . .
C29A O11A K1B 101.56(13) . .
C29A O11A C28A 110.96(17) . .
C18A O12A K1A 109.55(12) . .
C18A O12A K1B 126.02(13) . .
C18A O12A C30A 116.59(17) . .
C30A O12A K1A 116.72(13) . .
C30A O12A K1B 114.41(12) . .
C1A N1A C15A 127.7(2) . .
C2A N2A C1A 125.44(19) . .
C8A N3A C16A 128.2(2) . .
C8A N4A C9A 126.40(19) . .
O3A N5A O4A 122.9(2) . .
O3A N5A C5A 118.5(2) . .
O4A N5A C5A 118.6(2) . .
O5A N6A O6A 122.6(2) . .
O5A N6A C12A 118.5(2) . .
O6A N6A C12A 118.9(2) . .
O1A C1A N1A 125.8(2) . .
O1A C1A N2A 122.7(2) . .
N1A C1A N2A 111.46(19) . .
N2A C2A C3A 124.5(2) . .
N2A C2A C7A 116.6(2) . .
C3A C2A C7A 118.9(2) . .
C4A C3A C2A 120.3(2) . .
C5A C4A C3A 119.6(2) . .
N5A C5A K1A 106.44(14) . 3_765
C4A C5A K1A 96.90(15) . 3_765
C4A C5A N5A 119.4(2) . .
C4A C5A C6A 121.3(2) . .
C6A C5A K1A 67.88(16) . 3_765
C6A C5A N5A 119.3(2) . .
C5A C6A K1A 87.23(17) . 3_765
C7A C6A K1A 86.33(18) . 3_765
C7A C6A C5A 119.0(2) . .
C2A C7A K1A 97.73(16) . 3_765
C6A C7A K1A 68.80(17) . 3_765
C6A C7A C2A 121.0(2) . .
O2A C8A N3A 125.2(2) . .
O2A C8A N4A 123.3(2) . .
N3A C8A N4A 111.50(19) . .
N4A C9A C10A 123.4(2) . .
N4A C9A C14A 117.4(2) . .
C10A C9A C14A 119.2(2) . .
C11A C10A C9A 120.1(2) . .
C10A C11A C12A 119.3(2) . .
C11A C12A N6A 118.8(2) . .
C13A C12A N6A 119.4(2) . .
C13A C12A C11A 121.8(2) . .
C14A C13A C12A 118.8(2) . .
C13A C14A C9A 120.7(2) . .
C16A C15A N1A 119.4(2) . .
C20A C15A N1A 121.3(2) . .
C20A C15A C16A 119.3(2) . .
C15A C16A N3A 119.4(2) . .
C17A C16A N3A 121.5(2) . .
C17A C16A C15A 119.1(2) . .
C18A C17A C16A 120.8(2) . .
O12A C18A K1A 47.99(10) . .
O12A C18A C19A 115.6(2) . .
C17A C18A K1A 147.53(16) . .
C17A C18A O12A 124.3(2) . .
C17A C18A C19A 120.0(2) . .
C19A C18A K1A 77.11(13) . .
O7A C19A K1A 46.68(10) . .
O7A C19A C18A 116.1(2) . .
C18A C19A K1A 79.19(13) . .
C20A C19A K1A 145.61(17) . .
C20A C19A O7A 124.5(2) . .
C20A C19A C18A 119.4(2) . .
C19A C20A C15A 121.4(2) . .
O7A C21A C22A 108.9(8) . .
C22C C21A O7A 106.9(6) . .
O8A C22A K1B 46.5(7) . .
O8A C22A C21A 118.8(13) . .
C21A C22A K1B 89.1(9) . .
O8C C22C K1A 50.8(5) . .
C21A C22C K1A 84.1(7) . .
C21A C22C O8C 102.4(8) . .
O8A C23A K1B 42.9(3) . .
O8A C23A C24A 137.2(7) . .
C24A C23A K1B 94.5(5) . .
O8C C23C C24C 112.1(7) . .
O9A C24A C23A 108.2(6) . .
O9A C24C C23C 108.1(7) . .
O9A C25A C26A 110.39(19) . .
O10A C26A C25A 108.8(2) . .
O10A C27A C28A 108.6(2) . .
O11A C28A K1B 58.04(11) . .
O11A C28A C27A 109.3(2) . .
C27A C28A K1B 88.65(14) . .
O11A C29A K1B 54.20(11) . .
O11A C29A C30A 109.44(18) . .
C30A C29A K1B 92.54(13) . .
O12A C30A C29A 107.50(18) . .
C38 N9 C39 121.9(4) . .
C38 N9 C40 120.5(3) . .
C39 N9 C40 117.5(3) . .
O19 C38 N9 122.2(4) . .
O14 C31 O13 117.3(2) . .
O15 C31 O13 120.3(2) . .
O15 C31 O14 122.4(3) . .

loop_
_geom_bond_atom_site_label_1
_geom_bond_atom_site_label_2
_geom_bond_distance
_geom_bond_site_symmetry_2
K2 O7B 2.7576(16) .
K2 O8B 2.7500(19) .
K2 O9B 2.6666(18) .
K2 O10B 2.8216(19) .
K2 O11B 2.7598(18) .
K2 O12B 2.7975(17) .
K2 O16 2.646(2) .
K2 O17 2.7641(18) .
K2 C19B 3.504(2) .
K2 C23B 3.462(3) .
K2 C29B 3.461(3) .
K2 C35 3.519(3) .
O1B C1B 1.224(3) .
O2B C8B 1.226(3) .
O3B N5B 1.233(3) .
O4B N5B 1.218(3) .
O5B N6B 1.228(3) .
O6B N6B 1.237(3) .
O7B C19B 1.373(3) .
O7B C21B 1.435(3) .
O8B C22B 1.426(3) .
O8B C23B 1.435(3) .
O9B C24B 1.428(4) .
O9B C25B 1.420(3) .
O10B C26B 1.430(3) .
O10B C27B 1.427(4) .
O11B C28B 1.422(3) .
O11B C29B 1.426(3) .
O12B C18B 1.375(3) .
O12B C30B 1.440(3) .
O16 C32 1.224(3) .
O17 C35 1.226(3) .
N1B C1B 1.372(3) .
N1B C15B 1.415(3) .
N2B C1B 1.377(3) .
N2B C2B 1.397(3) .
N3B C8B 1.360(3) .
N3B C16B 1.415(3) .
N4B C8B 1.388(3) .
N4B C9B 1.392(3) .
N5B C5B 1.455(3) .
N6B C12B 1.459(3) .
N7 C32 1.313(4) .
N7 C33 1.461(4) .
N7 C34 1.447(5) .
N8 C35 1.324(3) .
N8 C36 1.450(4) .
N8 C37 1.452(4) .
C2B C3B 1.402(4) .
C2B C7B 1.403(3) .
C3B C4B 1.381(4) .
C4B C5B 1.385(4) .
C5B C6B 1.382(4) .
C6B C7B 1.374(4) .
C9B C10B 1.400(3) .
C9B C14B 1.404(3) .
C10B C11B 1.383(4) .
C11B C12B 1.385(4) .
C12B C13B 1.381(4) .
C13B C14B 1.380(3) .
C15B C16B 1.393(3) .
C15B C20B 1.395(3) .
C16B C17B 1.403(3) .
C17B C18B 1.380(3) .
C18B C19B 1.412(3) .
C19B C20B 1.374(3) .
C21B C22B 1.503(3) .
C23B C24B 1.495(4) .
C25B C26B 1.495(5) .
C27B C28B 1.504(4) .
C29B C30B 1.499(3) .
K1A O7A 2.6460(18) .
K1A O8C 2.722(3) .
K1A O9A 2.762(2) .
K1A O10A 2.8851(19) .
K1A O11A 2.7961(18) .
K1A O12A 2.6967(18) .
K1A O18 2.710(3) .
K1A C5A 3.288(2) 3_765
K1A C6A 3.049(3) 3_765
K1A C7A 3.264(3) 3_765
K1A C19A 3.394(2) .
K1A C22C 3.394(14) .
K1B O7A 2.9508(19) .
K1B O8A 2.708(4) .
K1B O9A 3.102(2) .
K1B O10A 2.731(2) .
K1B O11A 2.814(2) .
K1B O12A 2.9529(19) .
K1B C22A 3.478(19) .
K1B C23A 3.531(6) .
K1B C28A 3.296(3) .
K1B C29A 3.399(2) .
O1A C1A 1.223(3) .
O2A C8A 1.221(3) .
O3A N5A 1.230(3) .
O4A N5A 1.231(3) .
O5A N6A 1.222(3) .
O6A N6A 1.228(3) .
O7A C19A 1.378(3) .
O7A C21A 1.439(3) .
O8A C22A 1.412(9) .
O8A C23A 1.338(5) .
O8C C22C 1.440(7) .
O8C C23C 1.387(9) .
O9A C24A 1.392(9) .
O9A C24C 1.476(5) .
O9A C25A 1.403(3) .
O10A C26A 1.428(3) .
O10A C27A 1.430(3) .
O11A C28A 1.431(3) .
O11A C29A 1.424(3) .
O12A C18A 1.387(3) .
O12A C30A 1.434(3) .
N1A C1A 1.362(3) .
N1A C15A 1.414(3) .
N2A C1A 1.390(3) .
N2A C2A 1.389(3) .
N3A C8A 1.368(3) .
N3A C16A 1.413(3) .
N4A C8A 1.390(3) .
N4A C9A 1.397(3) .
N5A C5A 1.458(3) .
N6A C12A 1.459(3) .
C2A C3A 1.395(3) .
C2A C7A 1.399(3) .
C3A C4A 1.384(3) .
C4A C5A 1.380(3) .
C5A K1A 3.288(2) 3_765
C5A C6A 1.385(4) .
C6A K1A 3.049(3) 3_765
C6A C7A 1.376(4) .
C7A K1A 3.264(3) 3_765
C9A C10A 1.399(3) .
C9A C14A 1.404(3) .
C10A C11A 1.379(3) .
C11A C12A 1.387(3) .
C12A C13A 1.381(4) .
C13A C14A 1.378(3) .
C15A C16A 1.402(3) .
C15A C20A 1.396(3) .
C16A C17A 1.402(3) .
C17A C18A 1.381(3) .
C18A C19A 1.399(3) .
C19A C20A 1.377(3) .
C21A C22A 1.57(2) .
C21A C22C 1.416(14) .
C23A C24A 1.474(7) .
C23C C24C 1.503(8) .
C25A C26A 1.498(4) .
C27A C28A 1.505(4) .
C29A C30A 1.507(3) .
O19 C38 1.278(5) .
N9 C38 1.321(5) .
N9 C39 1.388(5) .
N9 C40 1.473(5) .
O13 C31 1.301(3) .
O14 C31 1.292(3) .
O15 C31 1.266(3) .

loop_
_geom_torsion_atom_site_label_1
_geom_torsion_atom_site_label_2
_geom_torsion_atom_site_label_3
_geom_torsion_atom_site_label_4
_geom_torsion
_geom_torsion_site_symmetry_1
_geom_torsion_site_symmetry_4
K2 O7B C19B C18B 43.8(2) . .
K2 O7B C19B C20B -135.28(19) . .
K2 O7B C21B C22B -50.3(2) . .
K2 O8B C22B C21B -50.8(2) . .
K2 O8B C23B C24B 59.3(2) . .
K2 O9B C24B C23B 39.6(3) . .
K2 O9B C25B C26B -38.8(3) . .
K2 O10B C26B C25B -54.7(2) . .
K2 O10B C27B C28B -36.6(3) . .
K2 O11B C28B C27B -57.7(3) . .
K2 O11B C29B C30B 67.9(2) . .
K2 O12B C18B C17B 141.38(18) . .
K2 O12B C18B C19B -37.7(2) . .
K2 O12B C30B C29B 28.5(2) . .
K2 O16 C32 N7 -61.6(5) . .
K2 O17 C35 N8 146.1(2) . .
K2 C19B C20B C15B 115.9(3) . .
K2 C23B C24B O9B -26.52(18) . .
K2 C29B C30B O12B -20.33(17) . .
O3B N5B C5B C4B -24.4(4) . .
O3B N5B C5B C6B 155.8(3) . .
O4B N5B C5B C4B 157.6(3) . .
O4B N5B C5B C6B -22.2(4) . .
O5B N6B C12B C11B -179.2(2) . .
O5B N6B C12B C13B 2.1(3) . .
O6B N6B C12B C11B 0.9(3) . .
O6B N6B C12B C13B -177.9(2) . .
O7B C19B C20B C15B 178.4(2) . .
O7B C21B C22B O8B 69.3(3) . .
O8B C23B C24B K2 -41.35(16) . .
O8B C23B C24B O9B -67.9(3) . .
O9B C25B C26B O10B 63.5(3) . .
O10B C27B C28B O11B 64.6(3) . .
O11B C29B C30B O12B -65.4(3) . .
O12B C18B C19B K2 27.47(16) . .
O12B C18B C19B O7B -3.5(3) . .
O12B C18B C19B C20B 175.65(19) . .
N1B C15B C16B N3B -4.4(3) . .
N1B C15B C16B C17B 177.2(2) . .
N1B C15B C20B C19B -176.5(2) . .
N2B C2B C3B C4B -176.6(2) . .
N2B C2B C7B C6B 178.4(2) . .
N3B C16B C17B C18B -179.1(2) . .
N4B C9B C10B C11B 178.6(2) . .
N4B C9B C14B C13B -178.7(2) . .
N5B C5B C6B C7B -177.2(2) . .
N6B C12B C13B C14B 179.5(2) . .
C1B N1B C15B C16B -136.6(2) . .
C1B N1B C15B C20B 44.0(3) . .
C1B N2B C2B C3B 17.9(4) . .
C1B N2B C2B C7B -162.1(2) . .
C2B N2B C1B O1B -11.7(4) . .
C2B N2B C1B N1B 168.6(2) . .
C2B C3B C4B C5B -2.0(4) . .
C3B C2B C7B C6B -1.6(4) . .
C3B C4B C5B N5B 179.0(2) . .
C3B C4B C5B C6B -1.2(4) . .
C4B C5B C6B C7B 3.0(4) . .
C5B C6B C7B C2B -1.5(4) . .
C7B C2B C3B C4B 3.4(4) . .
C8B N3B C16B C15B 140.8(2) . .
C8B N3B C16B C17B -40.8(3) . .
C8B N4B C9B C10B 20.3(4) . .
C8B N4B C9B C14B -160.7(2) . .
C9B N4B C8B O2B 1.8(4) . .
C9B N4B C8B N3B -179.2(2) . .
C9B C10B C11B C12B 0.5(4) . .
C10B C9B C14B C13B 0.3(4) . .
C10B C11B C12B N6B -179.5(2) . .
C10B C11B C12B C13B -0.7(4) . .
C11B C12B C13B C14B 0.7(4) . .
C12B C13B C14B C9B -0.5(4) . .
C14B C9B C10B C11B -0.3(3) . .
C15B N1B C1B O1B -3.6(4) . .
C15B N1B C1B N2B 176.1(2) . .
C15B C16B C17B C18B -0.8(3) . .
C16B N3B C8B O2B 3.2(4) . .
C16B N3B C8B N4B -175.8(2) . .
C16B C15B C20B C19B 4.2(3) . .
C16B C17B C18B O12B -174.8(2) . .
C16B C17B C18B C19B 4.2(3) . .
C17B C18B C19B K2 -151.7(2) . .
C17B C18B C19B O7B 177.37(19) . .
C17B C18B C19B C20B -3.5(3) . .
C18B O12B C30B C29B 163.95(19) . .
C18B C19B C20B C15B -0.7(3) . .
C19B O7B C21B C22B 179.5(2) . .
C20B C15B C16B N3B 175.0(2) . .
C20B C15B C16B C17B -3.4(3) . .
C21B O7B C19B K2 130.4(2) . .
C21B O7B C19B C18B 174.2(2) . .
C21B O7B C19B C20B -4.9(3) . .
C22B O8B C23B K2 123.3(2) . .
C22B O8B C23B C24B -177.4(2) . .
C23B O8B C22B C21B -171.4(2) . .
C24B O9B C25B C26B 179.2(2) . .
C25B O9B C24B K2 143.1(3) . .
C25B O9B C24B C23B -177.3(2) . .
C26B O10B C27B C28B 87.6(3) . .
C27B O10B C26B C25B 179.0(2) . .
C28B O11B C29B K2 123.9(2) . .
C28B O11B C29B C30B -168.2(2) . .
C29B O11B C28B C27B -179.0(2) . .
C30B O12B C18B C17B 4.0(3) . .
C30B O12B C18B C19B -175.08(19) . .
C33 N7 C32 O16 177.8(3) . .
C34 N7 C32 O16 0.1(4) . .
C36 N8 C35 K2 56.1(5) . .
C36 N8 C35 O17 0.1(5) . .
C37 N8 C35 K2 -124.5(4) . .
C37 N8 C35 O17 179.5(3) . .
K1A O7A C19A C18A 41.6(2) . .
K1A O7A C19A C20A -136.7(2) . .
K1A O7A C21A C22A -48.8(6) . .
K1A O7A C21A C22C -35.3(4) . .
K1A O8C C22C C21A -71.7(8) . .
K1A O8C C23C C24C -35.2(13) . .
K1A O9A C24A C23A 31.4(10) . .
K1A O9A C24C C23C -51.1(6) . .
K1A O9A C25A C26A 32.5(3) . .
K1A O10A C26A C25A 56.8(2) . .
K1A O10A C27A C28A -44.0(2) . .
K1A O11A C28A K1B 21.48(6) . .
K1A O11A C28A C27A -54.2(2) . .
K1A O11A C29A K1B -26.85(5) . .
K1A O11A C29A C30A 51.8(2) . .
K1A O12A C18A C17A 139.45(19) . .
K1A O12A C18A C19A -40.1(2) . .
K1A O12A C30A C29A 46.3(2) . .
K1A C5A C6A C7A 84.3(3) 3_765 .
K1A C6A C7A C2A 86.3(2) 3_765 .
K1A C18A C19A O7A -29.45(17) . .
K1A C18A C19A C20A 149.0(2) . .
K1A C19A C20A C15A 116.4(3) . .
K1B O7A C19A K1A -25.30(7) . .
K1B O7A C19A C18A 16.3(3) . .
K1B O7A C19A C20A -162.02(18) . .
K1B O7A C21A C22A -19.0(6) . .
K1B O7A C21A C22C -5.5(4) . .
K1B O8A C22A C21A -56.9(15) . .
K1B O8A C23A C24A -6.6(13) . .
K1B O9A C24A C23A 3.1(10) . .
K1B O9A C24C C23C -75.1(6) . .
K1B O9A C25A C26A 55.9(2) . .
K1B O10A C26A C25A 32.2(3) . .
K1B O10A C27A C28A -13.9(2) . .
K1B O11A C28A C27A -75.65(19) . .
K1B O11A C29A C30A 78.67(18) . .
K1B O12A C18A K1A 23.94(7) . .
K1B O12A C18A C17A 163.39(17) . .
K1B O12A C18A C19A -16.1(3) . .
K1B O12A C30A C29A 16.8(2) . .
K1B C23A C24A O9A -2.4(8) . .
K1B C29A C30A O12A -13.21(17) . .
O3A N5A C5A K1A -104.4(2) . 3_765
O3A N5A C5A C4A 3.6(4) . .
O3A N5A C5A C6A -177.9(3) . .
O4A N5A C5A K1A 75.4(2) . 3_765
O4A N5A C5A C4A -176.5(2) . .
O4A N5A C5A C6A 1.9(4) . .
O5A N6A C12A C11A -179.3(3) . .
O5A N6A C12A C13A -0.5(4) . .
O6A N6A C12A C11A 0.2(4) . .
O6A N6A C12A C13A 179.0(3) . .
O7A C19A C20A C15A 178.5(2) . .
O7A C21A C22A K1B 14.5(4) . .
O7A C21A C22A O8A 52.0(15) . .
O7A C21A C22C K1A 23.8(3) . .
O7A C21A C22C O8C 71.4(9) . .
O8A C23A C24A O9A 2.1(16) . .
O8C C23C C24C O9A 57.1(12) . .
O9A C25A C26A O10A -59.8(3) . .
O10A C27A C28A K1B 10.34(18) . .
O10A C27A C28A O11A 65.6(3) . .
O11A C29A C30A O12A -66.0(2) . .
O12A C18A C19A K1A 29.37(17) . .
O12A C18A C19A O7A -0.1(3) . .
O12A C18A C19A C20A 178.3(2) . .
N1A C15A C16A N3A -0.7(3) . .
N1A C15A C16A C17A -179.5(2) . .
N1A C15A C20A C19A 179.3(2) . .
N2A C2A C3A C4A 179.7(2) . .
N2A C2A C7A K1A -110.75(18) . 3_765
N2A C2A C7A C6A 179.4(2) . .
N3A C16A C17A C18A -178.6(2) . .
N4A C9A C10A C11A -175.6(2) . .
N4A C9A C14A C13A 175.6(2) . .
N5A C5A C6A K1A 97.0(2) . 3_765
N5A C5A C6A C7A -178.7(2) . .
N6A C12A C13A C14A -177.8(2) . .
C1A N1A C15A C16A -178.3(2) . .
C1A N1A C15A C20A 3.4(4) . .
C1A N2A C2A C3A 25.0(3) . .
C1A N2A C2A C7A -156.4(2) . .
C2A N2A C1A O1A -8.9(4) . .
C2A N2A C1A N1A 170.1(2) . .
C2A C3A C4A C5A 0.1(4) . .
C3A C2A C7A K1A 68.0(2) . 3_765
C3A C2A C7A C6A -1.9(4) . .
C3A C4A C5A K1A -68.8(2) . 3_765
C3A C4A C5A N5A 177.9(2) . .
C3A C4A C5A C6A -0.5(4) . .
C4A C5A C6A K1A -84.5(2) . 3_765
C4A C5A C6A C7A -0.3(4) . .
C5A C6A C7A K1A -84.8(3) . 3_765
C5A C6A C7A C2A 1.5(4) . .
C7A C2A C3A C4A 1.1(4) . .
C8A N3A C16A C15A 177.8(2) . .
C8A N3A C16A C17A -3.5(4) . .
C8A N4A C9A C10A -20.7(4) . .
C8A N4A C9A C14A 161.6(2) . .
C9A N4A C8A O2A -8.6(4) . .
C9A N4A C8A N3A 171.7(2) . .
C9A C10A C11A C12A -0.5(4) . .
C10A C9A C14A C13A -2.2(4) . .
C10A C11A C12A N6A 177.7(2) . .
C10A C11A C12A C13A -1.0(4) . .
C11A C12A C13A C14A 0.9(4) . .
C12A C13A C14A C9A 0.7(4) . .
C14A C9A C10A C11A 2.1(4) . .
C15A N1A C1A O1A 4.7(4) . .
C15A N1A C1A N2A -174.3(2) . .
C15A C16A C17A C18A 0.2(3) . .
C16A N3A C8A O2A -9.2(4) . .
C16A N3A C8A N4A 170.4(2) . .
C16A C15A C20A C19A 1.0(4) . .
C16A C17A C18A K1A -114.3(3) . .
C16A C17A C18A O12A -178.5(2) . .
C16A C17A C18A C19A 1.0(3) . .
C17A C18A C19A K1A -150.2(2) . .
C17A C18A C19A O7A -179.6(2) . .
C17A C18A C19A C20A -1.2(4) . .
C18A O12A C30A C29A 178.46(19) . .
C18A C19A C20A C15A 0.2(4) . .
C19A O7A C21A C22A 176.1(5) . .
C19A O7A C21A C22C -170.4(4) . .
C20A C15A C16A N3A 177.6(2) . .
C20A C15A C16A C17A -1.1(3) . .
C21A O7A C19A K1A 137.7(2) . .
C21A O7A C19A C18A 179.2(2) . .
C21A O7A C19A C20A 0.9(3) . .
C22A O8A C23A K1B -145.4(12) . .
C22A O8A C23A C24A -152.0(14) . .
C22A C21A C22C K1A 125(6) . .
C22A C21A C22C O8C 172(7) . .
C22C O8C C23C C24C 104.5(11) . .
C22C C21A C22A K1B -69(6) . .
C22C C21A C22A O8A -31(5) . .
C23A O8A C22A K1B 147.3(10) . .
C23A O8A C22A C21A 90.4(17) . .
C23C O8C C22C K1A -144.3(8) . .
C23C O8C C22C C21A 144.0(8) . .
C24A O9A C24C C23C 52.4(10) . .
C24A O9A C25A C26A -168.2(5) . .
C24C O9A C24A C23A -57.5(7) . .
C24C O9A C25A C26A 164.9(3) . .
C25A O9A C24A C23A -128.9(6) . .
C25A O9A C24C C23C 172.0(6) . .
C26A O10A C27A C28A -170.56(19) . .
C27A O10A C26A C25A -174.45(19) . .
C28A O11A C29A K1B 101.55(17) . .
C28A O11A C29A C30A -179.78(19) . .
C29A O11A C28A K1B -105.01(17) . .
C29A O11A C28A C27A 179.3(2) . .
C30A O12A C18A K1A -135.3(2) . .
C30A O12A C18A C17A 4.1(3) . .
C30A O12A C18A C19A -175.4(2) . .
C39 N9 C38 O19 3.3(6) . .
C40 N9 C38 O19 179.8(3) . .
